data_7235859
loop_
_publ_author_name
'Vo, Thao T.'
'Shreeve, Jean'ne M.'

_publ_section_title
;
 1,1-Diamino-2,2-dinitroethene (FOX-7) and
 1-amino-1-hydrazino-2,2-dinitroethene (HFOX) as amphot\`eres: bases with
 strong acids
;
_journal_issue 16
_journal_name_full 'Journal of Materials Chemistry A'
_journal_page_first 8756
_journal_paper_doi 10.1039/C4TA07098D
_journal_volume 3
_journal_year 2015
_chemical_formula_sum 'C2 H5 Cl N4 O8'
_chemical_formula_weight 248.55
_space_group_IT_number 2
_space_group_name_Hall '-P 1'
_space_group_name_H-M_alt 'P -1'
_atom_sites_solution_hydrogens geom
_atom_sites_solution_primary direct
_atom_sites_solution_secondary difmap
_audit_creation_method SHELXL-97
_audit_update_record
;
2014-06-13 deposited with the CCDC.
2015-01-15 downloaded from the CCDC.
;
_cell_angle_alpha 107.534(2)
_cell_angle_beta 94.518(2)
_cell_angle_gamma 95.584(2)
_cell_formula_units_Z 12
_cell_length_a 10.3533(11)
_cell_length_b 13.0615(14)
_cell_length_c 20.060(2)
_cell_measurement_temperature 150(2)
_cell_volume 2557.6(5)
_computing_structure_refinement 'SHELXL-97 (Sheldrick, 2008)'
_computing_structure_solution 'SHELXS-97 (Sheldrick, 2008)'
_diffrn_ambient_temperature 150(2)
_diffrn_measured_fraction_theta_full 0.992
_diffrn_measured_fraction_theta_max 0.992
_diffrn_radiation_monochromator graphite
_diffrn_radiation_source 'fine-focus sealed tube'
_diffrn_radiation_type MoK\a
_diffrn_radiation_wavelength 0.71073
_diffrn_reflns_av_R_equivalents 0.1209
_diffrn_reflns_av_sigmaI/netI 0.0881
_diffrn_reflns_limit_h_max 14
_diffrn_reflns_limit_h_min -14
_diffrn_reflns_limit_k_max 18
_diffrn_reflns_limit_k_min -18
_diffrn_reflns_limit_l_max 28
_diffrn_reflns_limit_l_min -28
_diffrn_reflns_number 41318
_diffrn_reflns_theta_full 30.56
_diffrn_reflns_theta_max 30.56
_diffrn_reflns_theta_min 1.99
_exptl_absorpt_coefficient_mu 0.489
_exptl_crystal_density_diffrn 1.936
_exptl_crystal_density_method 'not measured'
_exptl_crystal_F_000 1512
_refine_diff_density_max 1.158
_refine_diff_density_min -0.915
_refine_diff_density_rms 0.089
_refine_ls_extinction_method none
_refine_ls_goodness_of_fit_ref 1.024
_refine_ls_hydrogen_treatment mixed
_refine_ls_matrix_type full
_refine_ls_number_parameters 870
_refine_ls_number_reflns 15578
_refine_ls_number_restraints 53
_refine_ls_restrained_S_all 1.033
_refine_ls_R_factor_all 0.0592
_refine_ls_R_factor_gt 0.0481
_refine_ls_shift/su_max 0.002
_refine_ls_shift/su_mean 0.000
_refine_ls_structure_factor_coef Fsqd
_refine_ls_weighting_details 'calc w=1/[\s^2^(Fo^2^)+(0.0461P)^2^+1.3989P] where P=(Fo^2^+2Fc^2^)/3'
_refine_ls_weighting_scheme calc
_refine_ls_wR_factor_gt 0.1275
_refine_ls_wR_factor_ref 0.1366
_reflns_number_gt 12724
_reflns_number_total 15578
_reflns_threshold_expression >2sigma(I)
_cod_data_source_file c4ta07098d2.cif
_cod_data_source_block shrv199
_cod_database_code 7235859

loop_
_symmetry_equiv_pos_as_xyz
'x, y, z'
'-x, -y, -z'

loop_
_atom_site_label
_atom_site_type_symbol
_atom_site_fract_x
_atom_site_fract_y
_atom_site_fract_z
_atom_site_U_iso_or_equiv
_atom_site_adp_type
_atom_site_occupancy
_atom_site_symmetry_multiplicity
_atom_site_calc_flag
_atom_site_refinement_flags
_atom_site_disorder_assembly
_atom_site_disorder_group
C1A C 0.85492(14) 0.09061(12) 0.07441(8) 0.0176(3) Uani 1 1 d . . .
C2A C 0.71686(14) 0.03544(12) 0.04730(7) 0.0169(3) Uani 1 1 d . . .
H2A H 0.6891 0.0492 0.0022 0.020 Uiso 1 1 calc R . .
N3A N 0.91504(14) 0.07402(14) 0.12932(8) 0.0276(3) Uani 1 1 d . . .
H3AA H 0.9958 0.1043 0.1450 0.033 Uiso 1 1 calc R . .
H3AB H 0.8747 0.0325 0.1506 0.033 Uiso 1 1 calc R . .
N4A N 0.90681(14) 0.15047(12) 0.03981(7) 0.0250(3) Uani 1 1 d . . .
H4AA H 0.9874 0.1829 0.0530 0.030 Uiso 1 1 calc R . .
H4AB H 0.8614 0.1586 0.0032 0.030 Uiso 1 1 calc R . .
N5A N 0.62176(13) 0.07711(11) 0.09991(7) 0.0206(3) Uani 1 1 d . . .
O6A O 0.66393(12) 0.15138(10) 0.15270(7) 0.0282(3) Uani 1 1 d . . .
O7A O 0.50942(12) 0.03417(13) 0.08373(7) 0.0359(3) Uani 1 1 d . . .
N8A N 0.71369(15) -0.08578(11) 0.03380(7) 0.0245(3) Uani 1 1 d . . .
O9A O 0.7482(3) -0.13409(15) -0.02081(11) 0.0911(8) Uani 1 1 d . . .
O10A O 0.68184(19) -0.12407(11) 0.07785(8) 0.0490(4) Uani 1 1 d . . .
C1B C 0.16720(14) 0.43574(11) 0.41134(7) 0.0159(3) Uani 1 1 d . . .
C2B C 0.05941(15) 0.34575(12) 0.37148(8) 0.0185(3) Uani 1 1 d . . .
H2B H 0.0067 0.3713 0.3371 0.022 Uiso 1 1 calc R . .
N3B N 0.18047(14) 0.51798(11) 0.38820(7) 0.0230(3) Uani 1 1 d . . .
H3BA H 0.2416 0.5726 0.4089 0.028 Uiso 1 1 calc R . .
H3BB H 0.1284 0.5193 0.3517 0.028 Uiso 1 1 calc R . .
N4B N 0.24094(15) 0.42814(11) 0.46526(8) 0.0256(3) Uani 1 1 d . . .
H4BA H 0.3034 0.4807 0.4877 0.031 Uiso 1 1 calc R . .
H4BB H 0.2281 0.3704 0.4790 0.031 Uiso 1 1 calc R . .
N5B N -0.03046(13) 0.31560(11) 0.42053(7) 0.0218(3) Uani 1 1 d . . .
O6B O -0.07643(14) 0.39082(12) 0.45816(7) 0.0363(3) Uani 1 1 d . . .
O7B O -0.05179(16) 0.22147(11) 0.41662(7) 0.0380(3) Uani 1 1 d . . .
N8B N 0.11180(19) 0.24368(13) 0.33165(10) 0.0392(4) Uani 1 1 d . . .
O9B O 0.0508(3) 0.19409(14) 0.27515(9) 0.0741(7) Uani 1 1 d . . .
O10B O 0.20484(19) 0.21698(15) 0.36181(14) 0.0831(9) Uani 1 1 d . . .
C1C C 0.42254(14) 0.69466(12) 0.16174(7) 0.0171(3) Uani 1 1 d . . .
C2C C 0.41989(16) 0.72187(12) 0.24046(8) 0.0193(3) Uani 1 1 d . . .
H2C H 0.4391 0.8021 0.2625 0.023 Uiso 1 1 calc R . .
N3C N 0.45971(14) 0.77445(11) 0.13881(7) 0.0220(3) Uani 1 1 d . . .
H3CA H 0.4618 0.7632 0.0934 0.026 Uiso 1 1 calc R . .
H3CB H 0.4828 0.8398 0.1687 0.026 Uiso 1 1 calc R . .
N4C N 0.38662(16) 0.59517(11) 0.12120(7) 0.0281(3) Uani 1 1 d . . .
H4CA H 0.3867 0.5790 0.0753 0.034 Uiso 1 1 calc R . .
H4CB H 0.3623 0.5443 0.1398 0.034 Uiso 1 1 calc R . .
N5C N 0.51629(15) 0.66811(13) 0.27483(8) 0.0285(3) Uani 1 1 d . . .
O6C O 0.55652(16) 0.71620(14) 0.33577(7) 0.0465(4) Uani 1 1 d . . .
O7C O 0.54173(17) 0.57980(13) 0.23976(9) 0.0468(4) Uani 1 1 d . . .
N8C N 0.28448(16) 0.68428(12) 0.25549(8) 0.0283(3) Uani 1 1 d . . .
O9C O 0.19526(16) 0.70578(17) 0.22136(12) 0.0598(5) Uani 1 1 d . . .
O10C O 0.27626(16) 0.63819(13) 0.29910(7) 0.0442(4) Uani 1 1 d . . .
C1D C 0.24936(15) 0.01143(12) 0.50900(8) 0.0194(3) Uani 1 1 d . A .
C2D C 0.2526(2) 0.02307(10) 0.43612(9) 0.0279(4) Uani 1 1 d D . .
H2D H 0.266(2) 0.0997(3) 0.4356(6) 0.033 Uiso 1 1 d D . .
N3D N 0.2796(2) 0.10051(12) 0.56098(8) 0.0376(4) Uani 1 1 d . . .
H3DA H 0.2799 0.0993 0.6046 0.045 Uiso 1 1 calc R A .
H3DB H 0.2997 0.1621 0.5526 0.045 Uiso 1 1 calc R . .
N4D N 0.21873(18) -0.08213(12) 0.51642(8) 0.0313(4) Uani 1 1 d . . .
H4DA H 0.2174 -0.0885 0.5588 0.038 Uiso 1 1 calc R A .
H4DB H 0.1991 -0.1397 0.4791 0.038 Uiso 1 1 calc R . .
N5D N 0.3348(3) -0.0411(2) 0.39020(14) 0.0275(6) Uani 0.555(3) 1 d P A 1
O6D O 0.3308(4) -0.1356(2) 0.38504(18) 0.0645(11) Uani 0.555(3) 1 d P A 1
O7D O 0.4070(6) -0.0099(7) 0.3587(3) 0.081(2) Uani 0.555(3) 1 d P A 1
N5D' N 0.3939(5) -0.0167(3) 0.4142(2) 0.0365(10) Uani 0.445(3) 1 d P A 2
O6D' O 0.4674(4) -0.0375(4) 0.4555(3) 0.0608(12) Uani 0.445(3) 1 d P . 2
O7D' O 0.4097(7) 0.0017(6) 0.3571(3) 0.0458(16) Uani 0.445(3) 1 d P A 2
N8D N 0.1535(4) -0.0392(3) 0.3865(2) 0.0306(7) Uani 0.423(3) 1 d PDU A 3
O9D O 0.1671(4) -0.1215(3) 0.34242(19) 0.0420(8) Uani 0.423(3) 1 d PDU A 3
O10D O 0.0558(6) 0.0029(5) 0.3974(3) 0.0654(12) Uani 0.423(3) 1 d PDU A 3
N8D' N 0.1071(4) -0.0173(3) 0.39353(16) 0.0308(6) Uani 0.577(3) 1 d PDU A 4
O9D' O 0.1004(3) -0.0675(3) 0.33140(16) 0.0512(7) Uani 0.577(3) 1 d PDU A 4
O10' O 0.0179(3) 0.0048(2) 0.42799(16) 0.0414(6) Uani 0.577(3) 1 d PDU A 4
C1E C 0.89052(14) 0.64051(12) 0.16885(8) 0.0173(3) Uani 1 1 d . . .
C2E C 0.88004(15) 0.60020(12) 0.08906(8) 0.0186(3) Uani 1 1 d . . .
H2E H 0.8892 0.5212 0.0731 0.022 Uiso 1 1 calc R . .
N3E N 0.86402(15) 0.56668(11) 0.19877(7) 0.0242(3) Uani 1 1 d . . .
H3EA H 0.8662 0.5849 0.2448 0.029 Uiso 1 1 calc R . .
H3EB H 0.8439 0.4985 0.1730 0.029 Uiso 1 1 calc R . .
N4E N 0.92129(15) 0.74339(11) 0.20288(7) 0.0232(3) Uani 1 1 d . . .
H4EA H 0.9251 0.7665 0.2491 0.028 Uiso 1 1 calc R . .
H4EB H 0.9382 0.7896 0.1796 0.028 Uiso 1 1 calc R . .
N5E N 0.98231(14) 0.66037(12) 0.06033(7) 0.0229(3) Uani 1 1 d . . .
O6E O 0.95948(14) 0.74784(10) 0.05569(7) 0.0332(3) Uani 1 1 d . . .
O7E O 1.07864(14) 0.61703(14) 0.04466(8) 0.0412(4) Uani 1 1 d . . .
N8E N 0.74886(14) 0.61747(11) 0.05770(7) 0.0229(3) Uani 1 1 d . . .
O9E O 0.73415(14) 0.59640(12) -0.00593(7) 0.0356(3) Uani 1 1 d . . .
O10E O 0.66896(13) 0.64764(12) 0.09848(7) 0.0344(3) Uani 1 1 d . . .
C1F C 0.47507(14) 0.25338(12) 0.25113(8) 0.0161(3) Uani 1 1 d . . .
C2F C 0.57092(14) 0.35609(11) 0.27155(7) 0.0164(3) Uani 1 1 d . . .
H2F H 0.5640 0.3888 0.2325 0.020 Uiso 1 1 calc R . .
N3F N 0.38999(14) 0.24060(12) 0.19671(8) 0.0245(3) Uani 1 1 d . . .
H3FA H 0.3307 0.1832 0.1822 0.029 Uiso 1 1 calc R . .
H3FB H 0.3920 0.2894 0.1745 0.029 Uiso 1 1 calc R . .
N4F N 0.47878(14) 0.18535(11) 0.28670(7) 0.0218(3) Uani 1 1 d . . .
H4FA H 0.4217 0.1265 0.2745 0.026 Uiso 1 1 calc R . .
H4FB H 0.5383 0.1980 0.3230 0.026 Uiso 1 1 calc R . .
N5F N 0.53950(15) 0.43823(11) 0.33848(7) 0.0235(3) Uani 1 1 d . . .
O6F O 0.63027(15) 0.49803(11) 0.37698(7) 0.0370(3) Uani 1 1 d . . .
O7F O 0.42356(14) 0.43932(13) 0.34417(8) 0.0395(4) Uani 1 1 d . . .
N8F N 0.71083(13) 0.33802(11) 0.28484(7) 0.0213(3) Uani 1 1 d . . .
O9F O 0.78965(13) 0.37544(11) 0.25376(7) 0.0323(3) Uani 1 1 d . . .
O10F O 0.73503(13) 0.29009(13) 0.32673(8) 0.0394(3) Uani 1 1 d . . .
Cl1A Cl 0.54019(4) 0.28434(3) 0.487765(18) 0.01848(7) Uani 1 1 d . . .
O1A O 0.54898(14) 0.38511(11) 0.47253(8) 0.0384(3) Uani 1 1 d . . .
O2A O 0.57679(19) 0.20173(14) 0.42969(7) 0.0518(5) Uani 1 1 d . . .
O3A O 0.62676(13) 0.29452(11) 0.54962(7) 0.0308(3) Uani 1 1 d . . .
O4A O 0.40791(13) 0.25525(12) 0.49805(8) 0.0377(3) Uani 1 1 d . . .
Cl1B Cl 0.93318(4) 0.69321(3) 0.391029(19) 0.02145(8) Uani 1 1 d . . .
O1B O 0.91867(14) 0.57977(11) 0.35101(8) 0.0389(4) Uani 1 1 d . . .
O2B O 0.86307(14) 0.71142(12) 0.45173(7) 0.0329(3) Uani 1 1 d . . .
O3B O 1.06885(13) 0.73089(11) 0.41202(8) 0.0341(3) Uani 1 1 d . . .
O4B O 0.88043(15) 0.75042(14) 0.34578(7) 0.0401(3) Uani 1 1 d . . .
Cl1C Cl 0.71555(4) -0.03092(3) 0.266667(18) 0.01829(7) Uani 1 1 d . . .
O1C O 0.69646(15) -0.13154(11) 0.28248(8) 0.0347(3) Uani 1 1 d . . .
O2C O 0.73864(17) 0.05768(12) 0.33092(7) 0.0441(4) Uani 1 1 d . . .
O3C O 0.59906(13) -0.01990(10) 0.22662(7) 0.0289(3) Uani 1 1 d . . .
O4C O 0.82420(14) -0.03205(13) 0.22670(9) 0.0411(3) Uani 1 1 d . . .
Cl1D Cl 0.20750(3) -0.04345(3) 0.157618(18) 0.01832(7) Uani 1 1 d . . .
O1D O 0.19580(13) 0.05742(11) 0.14279(8) 0.0352(3) Uani 1 1 d . . .
O2D O 0.08650(13) -0.07956(11) 0.17741(8) 0.0323(3) Uani 1 1 d . . .
O3D O 0.31191(13) -0.02611(10) 0.21323(7) 0.0301(3) Uani 1 1 d . . .
O4D O 0.23868(13) -0.12147(12) 0.09520(7) 0.0344(3) Uani 1 1 d . . .
Cl1E Cl 0.13172(3) 0.38805(3) 0.167080(18) 0.01787(7) Uani 1 1 d . . .
O1E O 0.06071(14) 0.42639(13) 0.11705(7) 0.0361(3) Uani 1 1 d . . .
O2E O 0.26803(12) 0.43256(10) 0.17704(7) 0.0267(3) Uani 1 1 d . . .
O3E O 0.07856(14) 0.41918(11) 0.23287(7) 0.0320(3) Uani 1 1 d . . .
O4E O 0.12385(12) 0.27160(10) 0.14036(7) 0.0291(3) Uani 1 1 d . . .
Cl1F Cl 0.61728(4) 0.34081(3) 0.062519(17) 0.01945(7) Uani 1 1 d . . .
O1F O 0.58877(16) 0.22974(11) 0.01854(8) 0.0389(4) Uani 1 1 d . . .
O2F O 0.53766(14) 0.36277(12) 0.11882(7) 0.0353(3) Uani 1 1 d . . .
O3F O 0.5928(2) 0.41018(13) 0.02106(8) 0.0521(5) Uani 1 1 d . . .
O4F O 0.75250(15) 0.36240(14) 0.09011(8) 0.0471(4) Uani 1 1 d . . .

loop_
_atom_site_aniso_label
_atom_site_aniso_U_11
_atom_site_aniso_U_22
_atom_site_aniso_U_33
_atom_site_aniso_U_23
_atom_site_aniso_U_13
_atom_site_aniso_U_12
C1A 0.0147(6) 0.0225(6) 0.0171(6) 0.0080(5) 0.0011(5) 0.0041(5)
C2A 0.0149(6) 0.0210(6) 0.0168(6) 0.0088(5) 0.0016(5) 0.0021(5)
N3A 0.0163(6) 0.0464(8) 0.0272(7) 0.0230(6) -0.0009(5) 0.0030(6)
N4A 0.0215(6) 0.0324(7) 0.0219(6) 0.0139(5) -0.0016(5) -0.0065(6)
N5A 0.0171(6) 0.0259(6) 0.0214(6) 0.0108(5) 0.0022(4) 0.0039(5)
O6A 0.0259(6) 0.0269(6) 0.0282(6) 0.0023(5) 0.0039(5) 0.0057(5)
O7A 0.0157(5) 0.0540(8) 0.0334(7) 0.0089(6) 0.0025(5) -0.0026(6)
N8A 0.0321(7) 0.0195(6) 0.0229(6) 0.0076(5) 0.0048(5) 0.0036(5)
O9A 0.193(2) 0.0466(9) 0.0649(11) 0.0311(8) 0.0869(13) 0.0607(12)
O10A 0.0899(13) 0.0262(6) 0.0378(8) 0.0168(6) 0.0257(8) 0.0033(8)
C1B 0.0149(6) 0.0157(6) 0.0172(6) 0.0053(5) 0.0017(5) 0.0029(5)
C2B 0.0205(7) 0.0179(6) 0.0175(6) 0.0076(5) 0.0006(5) -0.0010(5)
N3B 0.0254(7) 0.0198(6) 0.0248(6) 0.0115(5) -0.0056(5) -0.0004(5)
N4B 0.0286(7) 0.0224(6) 0.0267(7) 0.0138(5) -0.0092(5) -0.0026(5)
N5B 0.0207(6) 0.0260(6) 0.0180(6) 0.0091(5) -0.0018(4) -0.0046(5)
O6B 0.0307(7) 0.0422(7) 0.0336(7) 0.0055(6) 0.0124(5) 0.0061(6)
O7B 0.0529(9) 0.0299(6) 0.0323(7) 0.0176(5) 0.0001(6) -0.0111(6)
N8B 0.0428(9) 0.0238(7) 0.0415(9) -0.0047(6) 0.0168(7) -0.0038(7)
O9B 0.154(2) 0.0327(8) 0.0238(7) -0.0036(6) 0.0071(10) -0.0012(11)
O10B 0.0419(10) 0.0400(10) 0.134(2) -0.0218(11) -0.0113(12) 0.0176(8)
C1C 0.0179(6) 0.0192(6) 0.0154(6) 0.0073(5) 0.0008(5) 0.0030(5)
C2C 0.0247(7) 0.0187(6) 0.0152(6) 0.0056(5) 0.0045(5) 0.0026(5)
N3C 0.0314(7) 0.0190(6) 0.0178(6) 0.0098(5) 0.0002(5) 0.0024(5)
N4C 0.0464(9) 0.0201(6) 0.0147(6) 0.0047(5) 0.0015(5) -0.0061(6)
N5C 0.0294(7) 0.0359(7) 0.0238(6) 0.0193(6) -0.0048(5) -0.0039(6)
O6C 0.0503(9) 0.0595(9) 0.0267(6) 0.0222(6) -0.0153(6) -0.0189(7)
O7C 0.0556(10) 0.0449(8) 0.0470(9) 0.0217(7) -0.0041(7) 0.0237(7)
N8C 0.0308(7) 0.0271(7) 0.0271(7) 0.0057(5) 0.0140(6) 0.0043(6)
O9C 0.0282(8) 0.0762(12) 0.0962(14) 0.0502(11) 0.0194(8) 0.0237(8)
O10C 0.0524(9) 0.0526(9) 0.0251(6) 0.0137(6) 0.0111(6) -0.0165(7)
C1D 0.0217(7) 0.0195(6) 0.0183(6) 0.0064(5) 0.0039(5) 0.0064(5)
C2D 0.0480(11) 0.0178(7) 0.0203(7) 0.0085(5) 0.0083(7) 0.0041(7)
N3D 0.0744(13) 0.0182(6) 0.0194(7) 0.0050(5) 0.0107(7) 0.0004(7)
N4D 0.0504(10) 0.0208(6) 0.0221(7) 0.0096(5) -0.0026(6) -0.0024(6)
N5D 0.0359(16) 0.0302(13) 0.0180(12) 0.0089(10) 0.0057(10) 0.0060(12)
O6D 0.118(3) 0.0352(14) 0.0606(19) 0.0244(13) 0.0575(18) 0.0373(16)
O7D 0.063(3) 0.117(5) 0.057(3) 0.016(3) 0.040(2) -0.017(3)
N5D' 0.036(2) 0.036(2) 0.033(2) 0.0030(16) 0.0109(17) 0.0000(17)
O6D' 0.042(2) 0.084(3) 0.079(3) 0.045(2) 0.0285(19) 0.036(2)
O7D' 0.049(3) 0.064(3) 0.026(2) 0.027(2) 0.000(2) -0.019(3)
N8D 0.0314(8) 0.0306(8) 0.0298(8) 0.0098(5) 0.0028(5) 0.0036(5)
O9D 0.0447(11) 0.0395(11) 0.0388(11) 0.0086(8) 0.0078(8) 0.0001(8)
O10D 0.0646(14) 0.0655(14) 0.0664(14) 0.0205(9) 0.0050(9) 0.0111(9)
N8D' 0.0311(9) 0.0331(9) 0.0287(9) 0.0105(7) 0.0037(7) 0.0039(8)
O9D' 0.0499(10) 0.0575(10) 0.0437(10) 0.0146(7) 0.0026(8) 0.0004(8)
O10' 0.0367(9) 0.0448(9) 0.0430(9) 0.0134(7) -0.0001(7) 0.0110(7)
C1E 0.0165(6) 0.0191(6) 0.0183(6) 0.0076(5) 0.0027(5) 0.0055(5)
C2E 0.0214(7) 0.0184(6) 0.0186(6) 0.0081(5) 0.0058(5) 0.0041(5)
N3E 0.0334(7) 0.0213(6) 0.0204(6) 0.0107(5) 0.0024(5) 0.0022(6)
N4E 0.0329(7) 0.0185(6) 0.0188(6) 0.0071(5) 0.0022(5) 0.0029(5)
N5E 0.0227(6) 0.0297(7) 0.0170(6) 0.0095(5) 0.0033(5) -0.0008(5)
O6E 0.0383(7) 0.0273(6) 0.0354(7) 0.0165(5) 0.0000(5) -0.0069(5)
O7E 0.0303(7) 0.0583(9) 0.0395(7) 0.0165(7) 0.0172(6) 0.0129(7)
N8E 0.0231(6) 0.0244(6) 0.0205(6) 0.0078(5) -0.0004(5) -0.0016(5)
O9E 0.0374(7) 0.0459(8) 0.0194(6) 0.0105(5) -0.0049(5) -0.0083(6)
O10E 0.0237(6) 0.0490(8) 0.0290(6) 0.0082(6) 0.0030(5) 0.0097(6)
C1F 0.0131(6) 0.0173(6) 0.0186(6) 0.0058(5) 0.0021(5) 0.0044(5)
C2F 0.0189(6) 0.0165(6) 0.0149(6) 0.0066(5) 0.0006(5) 0.0035(5)
N3F 0.0200(6) 0.0244(6) 0.0306(7) 0.0145(5) -0.0087(5) -0.0003(5)
N4F 0.0240(6) 0.0197(6) 0.0231(6) 0.0108(5) -0.0015(5) 0.0003(5)
N5F 0.0338(7) 0.0195(6) 0.0185(6) 0.0070(5) 0.0047(5) 0.0055(5)
O6F 0.0517(9) 0.0286(6) 0.0222(6) -0.0004(5) 0.0044(5) -0.0100(6)
O7F 0.0353(7) 0.0443(8) 0.0374(7) 0.0041(6) 0.0081(6) 0.0218(6)
N8F 0.0173(6) 0.0211(6) 0.0239(6) 0.0067(5) -0.0018(5) -0.0010(5)
O9F 0.0231(6) 0.0351(7) 0.0369(7) 0.0098(5) 0.0089(5) -0.0042(5)
O10F 0.0245(6) 0.0503(8) 0.0538(8) 0.0356(7) -0.0089(6) 0.0030(6)
Cl1A 0.02227(16) 0.01772(14) 0.01662(14) 0.00830(11) -0.00050(11) 0.00082(13)
O1A 0.0351(7) 0.0300(6) 0.0582(9) 0.0303(6) -0.0034(6) -0.0028(6)
O2A 0.0836(12) 0.0523(9) 0.0188(6) 0.0019(6) 0.0025(7) 0.0386(9)
O3A 0.0345(7) 0.0314(6) 0.0240(6) 0.0103(5) -0.0107(5) -0.0025(5)
O4A 0.0229(6) 0.0470(8) 0.0505(8) 0.0311(6) -0.0004(5) -0.0075(6)
Cl1B 0.02026(16) 0.02485(17) 0.01948(15) 0.00707(13) -0.00028(12) 0.00556(13)
O1B 0.0320(7) 0.0264(6) 0.0472(8) -0.0017(6) -0.0071(6) 0.0018(5)
O2B 0.0386(7) 0.0434(7) 0.0267(6) 0.0209(5) 0.0117(5) 0.0138(6)
O3B 0.0228(6) 0.0294(6) 0.0416(7) 0.0013(5) -0.0026(5) -0.0006(5)
O4B 0.0472(8) 0.0610(9) 0.0271(6) 0.0267(6) 0.0124(5) 0.0302(7)
Cl1C 0.01962(16) 0.02041(15) 0.01817(15) 0.01036(12) 0.00254(11) 0.00421(12)
O1C 0.0458(8) 0.0282(6) 0.0402(7) 0.0234(5) 0.0099(6) 0.0085(6)
O2C 0.0628(10) 0.0361(7) 0.0249(7) 0.0017(6) -0.0091(6) 0.0019(7)
O3C 0.0263(6) 0.0282(6) 0.0308(6) 0.0068(5) -0.0046(5) 0.0102(5)
O4C 0.0307(7) 0.0562(9) 0.0557(8) 0.0380(7) 0.0238(6) 0.0163(6)
Cl1D 0.01536(15) 0.01972(15) 0.02035(15) 0.00758(12) -0.00022(11) 0.00192(12)
O1D 0.0217(6) 0.0299(6) 0.0621(9) 0.0291(6) -0.0030(6) 0.0007(5)
O2D 0.0252(6) 0.0309(6) 0.0429(7) 0.0151(5) 0.0100(5) -0.0026(5)
O3D 0.0296(6) 0.0299(6) 0.0260(6) 0.0057(5) -0.0117(5) 0.0022(5)
O4D 0.0301(6) 0.0490(8) 0.0197(6) 0.0011(5) -0.0015(5) 0.0189(6)
Cl1E 0.01672(15) 0.02028(15) 0.01854(15) 0.00841(12) 0.00144(11) 0.00448(12)
O1E 0.0357(7) 0.0524(8) 0.0316(6) 0.0246(6) 0.0035(5) 0.0241(6)
O2E 0.0196(5) 0.0260(5) 0.0389(7) 0.0178(5) 0.0024(5) -0.0004(5)
O3E 0.0340(7) 0.0401(7) 0.0218(6) 0.0086(5) 0.0098(5) 0.0028(6)
O4E 0.0243(6) 0.0196(5) 0.0391(7) 0.0045(5) -0.0032(5) 0.0030(5)
Cl1F 0.02736(18) 0.01808(14) 0.01297(14) 0.00601(11) 0.00165(12) -0.00005(13)
O1F 0.0534(9) 0.0203(6) 0.0342(7) -0.0011(5) -0.0044(6) 0.0004(6)
O2F 0.0404(8) 0.0477(8) 0.0215(6) 0.0134(5) 0.0136(5) 0.0064(6)
O3F 0.0977(14) 0.0424(8) 0.0305(7) 0.0274(6) 0.0161(8) 0.0188(9)
O4F 0.0274(7) 0.0544(9) 0.0432(8) -0.0047(7) -0.0030(6) -0.0030(7)

loop_
_atom_type_symbol
_atom_type_description
_atom_type_scat_dispersion_real
_atom_type_scat_dispersion_imag
_atom_type_scat_source
C C 0.0033 0.0016 'International Tables Vol C Tables 4.2.6.8 and 6.1.1.4'
H H 0.0000 0.0000 'International Tables Vol C Tables 4.2.6.8 and 6.1.1.4'
N N 0.0061 0.0033 'International Tables Vol C Tables 4.2.6.8 and 6.1.1.4'
O O 0.0106 0.0060 'International Tables Vol C Tables 4.2.6.8 and 6.1.1.4'
Cl Cl 0.1484 0.1585 'International Tables Vol C Tables 4.2.6.8 and 6.1.1.4'

loop_
_geom_angle_atom_site_label_1
_geom_angle_atom_site_label_2
_geom_angle_atom_site_label_3
_geom_angle
_geom_angle_site_symmetry_3
N4A C1A N3A 124.15(14) .
N4A C1A C2A 116.72(13) .
N3A C1A C2A 119.12(14) .
C1A C2A N5A 111.49(11) .
C1A C2A N8A 109.31(13) .
N5A C2A N8A 108.60(12) .
C1A C2A H2A 109.1 .
N5A C2A H2A 109.1 .
N8A C2A H2A 109.1 .
C1A N3A H3AA 120.0 .
C1A N3A H3AB 120.0 .
H3AA N3A H3AB 120.0 .
C1A N4A H4AA 120.0 .
C1A N4A H4AB 120.0 .
H4AA N4A H4AB 120.0 .
O7A N5A O6A 126.55(15) .
O7A N5A C2A 116.01(12) .
O6A N5A C2A 117.41(12) .
O9A N8A O10A 125.52(18) .
O9A N8A C2A 115.13(16) .
O10A N8A C2A 119.31(14) .
N3B C1B N4B 123.36(13) .
N3B C1B C2B 115.69(13) .
N4B C1B C2B 120.95(14) .
N8B C2B N5B 106.93(13) .
N8B C2B C1B 112.53(13) .
N5B C2B C1B 111.60(11) .
N8B C2B H2B 108.6 .
N5B C2B H2B 108.6 .
C1B C2B H2B 108.6 .
C1B N3B H3BA 120.0 .
C1B N3B H3BB 120.0 .
H3BA N3B H3BB 120.0 .
C1B N4B H4BA 120.0 .
C1B N4B H4BB 120.0 .
H4BA N4B H4BB 120.0 .
O7B N5B O6B 127.38(16) .
O7B N5B C2B 118.06(14) .
O6B N5B C2B 114.51(14) .
O9B N8B O10B 127.8(2) .
O9B N8B C2B 115.1(2) .
O10B N8B C2B 116.92(16) .
N3C C1C N4C 124.07(14) .
N3C C1C C2C 116.37(13) .
N4C C1C C2C 119.56(14) .
N5C C2C C1C 113.52(13) .
N5C C2C N8C 107.10(13) .
C1C C2C N8C 109.34(12) .
N5C C2C H2C 108.9 .
C1C C2C H2C 108.9 .
N8C C2C H2C 108.9 .
C1C N3C H3CA 120.0 .
C1C N3C H3CB 120.0 .
H3CA N3C H3CB 120.0 .
C1C N4C H4CA 120.0 .
C1C N4C H4CB 120.0 .
H4CA N4C H4CB 120.0 .
O6C N5C O7C 126.85(18) .
O6C N5C C2C 115.70(16) .
O7C N5C C2C 117.38(14) .
O10C N8C O9C 127.06(18) .
O10C N8C C2C 118.46(16) .
O9C N8C C2C 114.48(17) .
N4D C1D N3D 124.17(16) .
N4D C1D C2D 120.35(13) .
N3D C1D C2D 115.49(14) .
N8D C2D N5D 83.5(2) .
N8D C2D C1D 115.1(2) .
N5D C2D C1D 117.58(18) .
N8D C2D N8D' 20.42(19) .
N5D C2D N8D' 103.5(2) .
C1D C2D N8D' 108.37(17) .
N8D C2D N5D' 109.7(3) .
N5D C2D N5D' 26.21(16) .
C1D C2D N5D' 102.8(2) .
N8D' C2D N5D' 129.7(2) .
N8D C2D H2D 112.6(11) .
N5D C2D H2D 110.1(10) .
C1D C2D H2D 114.3(7) .
N8D' C2D H2D 101.0(12) .
N5D' C2D H2D 100.8(12) .
C1D N3D H3DA 120.0 .
C1D N3D H3DB 120.0 .
H3DA N3D H3DB 120.0 .
C1D N4D H4DA 120.0 .
C1D N4D H4DB 120.0 .
H4DA N4D H4DB 120.0 .
O7D N5D O6D 115.8(5) .
O7D N5D C2D 125.6(5) .
O6D N5D C2D 118.6(3) .
O6D' N5D' O7D' 131.9(6) .
O6D' N5D' C2D 120.4(4) .
O7D' N5D' C2D 106.3(5) .
N5D' O6D' O6D' 131.7(5) 2_656
O9D N8D O10D 128.5(5) .
O9D N8D C2D 123.6(4) .
O10D N8D C2D 107.8(4) .
O10' N8D' O9D' 127.3(4) .
O10' N8D' C2D 115.7(3) .
O9D' N8D' C2D 117.0(3) .
N3E C1E N4E 124.18(14) .
N3E C1E C2E 115.42(13) .
N4E C1E C2E 120.39(14) .
N5E C2E N8E 106.20(13) .
N5E C2E C1E 112.38(12) .
N8E C2E C1E 110.34(12) .
N5E C2E H2E 109.3 .
N8E C2E H2E 109.3 .
C1E C2E H2E 109.3 .
C1E N3E H3EA 120.0 .
C1E N3E H3EB 120.0 .
H3EA N3E H3EB 120.0 .
C1E N4E H4EA 120.0 .
C1E N4E H4EB 120.0 .
H4EA N4E H4EB 120.0 .
O7E N5E O6E 126.81(16) .
O7E N5E C2E 116.73(15) .
O6E N5E C2E 116.47(14) .
O9E N8E O10E 127.28(16) .
O9E N8E C2E 115.88(14) .
O10E N8E C2E 116.80(13) .
N4F C1F N3F 123.83(14) .
N4F C1F C2F 121.11(13) .
N3F C1F C2F 115.06(14) .
N8F C2F C1F 113.70(12) .
N8F C2F N5F 106.75(11) .
C1F C2F N5F 111.19(12) .
N8F C2F H2F 108.4 .
C1F C2F H2F 108.4 .
N5F C2F H2F 108.4 .
C1F N3F H3FA 120.0 .
C1F N3F H3FB 120.0 .
H3FA N3F H3FB 120.0 .
C1F N4F H4FA 120.0 .
C1F N4F H4FB 120.0 .
H4FA N4F H4FB 120.0 .
O6F N5F O7F 127.87(15) .
O6F N5F C2F 117.38(14) .
O7F N5F C2F 114.59(13) .
O10F N8F O9F 126.11(16) .
O10F N8F C2F 117.24(14) .
O9F N8F C2F 116.62(14) .
O4A Cl1A O2A 109.24(11) .
O4A Cl1A O1A 108.74(9) .
O2A Cl1A O1A 109.56(11) .
O4A Cl1A O3A 110.41(9) .
O2A Cl1A O3A 108.84(9) .
O1A Cl1A O3A 110.03(8) .
O3B Cl1B O2B 110.21(8) .
O3B Cl1B O1B 108.90(8) .
O2B Cl1B O1B 111.28(9) .
O3B Cl1B O4B 109.79(10) .
O2B Cl1B O4B 108.94(9) .
O1B Cl1B O4B 107.69(9) .
O4C Cl1C O2C 110.60(10) .
O4C Cl1C O3C 110.05(9) .
O2C Cl1C O3C 108.74(9) .
O4C Cl1C O1C 108.97(9) .
O2C Cl1C O1C 109.58(9) .
O3C Cl1C O1C 108.88(8) .
O2D Cl1D O4D 110.59(8) .
O2D Cl1D O3D 110.96(9) .
O4D Cl1D O3D 108.94(8) .
O2D Cl1D O1D 108.61(9) .
O4D Cl1D O1D 108.49(10) .
O3D Cl1D O1D 109.21(8) .
O3E Cl1E O1E 110.07(9) .
O3E Cl1E O4E 109.92(9) .
O1E Cl1E O4E 109.32(8) .
O3E Cl1E O2E 109.62(8) .
O1E Cl1E O2E 109.86(9) .
O4E Cl1E O2E 108.02(8) .
O2F Cl1F O3F 108.84(10) .
O2F Cl1F O4F 109.94(9) .
O3F Cl1F O4F 108.63(12) .
O2F Cl1F O1F 111.06(9) .
O3F Cl1F O1F 109.16(9) .
O4F Cl1F O1F 109.18(10) .

loop_
_geom_bond_atom_site_label_1
_geom_bond_atom_site_label_2
_geom_bond_distance
_geom_bond_site_symmetry_2
C1A N4A 1.298(2) .
C1A N3A 1.308(2) .
C1A C2A 1.516(2) .
C2A N5A 1.517(2) .
C2A N8A 1.520(2) .
C2A H2A 1.0000 .
N3A H3AA 0.8800 .
N3A H3AB 0.8800 .
N4A H4AA 0.8800 .
N4A H4AB 0.8800 .
N5A O7A 1.2151(17) .
N5A O6A 1.2161(17) .
N8A O9A 1.189(2) .
N8A O10A 1.192(2) .
C1B N3B 1.292(2) .
C1B N4B 1.309(2) .
C1B C2B 1.5179(19) .
C2B N8B 1.509(2) .
C2B N5B 1.515(2) .
C2B H2B 1.0000 .
N3B H3BA 0.8800 .
N3B H3BB 0.8800 .
N4B H4BA 0.8800 .
N4B H4BB 0.8800 .
N5B O7B 1.2054(19) .
N5B O6B 1.209(2) .
N8B O9B 1.212(2) .
N8B O10B 1.231(3) .
C1C N3C 1.298(2) .
C1C N4C 1.3077(19) .
C1C C2C 1.514(2) .
C2C N5C 1.511(2) .
C2C N8C 1.523(2) .
C2C H2C 1.0000 .
N3C H3CA 0.8800 .
N3C H3CB 0.8800 .
N4C H4CA 0.8800 .
N4C H4CB 0.8800 .
N5C O6C 1.2119(19) .
N5C O7C 1.222(2) .
N8C O10C 1.206(2) .
N8C O9C 1.211(2) .
C1D N4D 1.288(2) .
C1D N3D 1.2983(19) .
C1D C2D 1.517(2) .
C2D N8D 1.376(4) .
C2D N5D 1.440(3) .
C2D N8D' 1.627(4) .
C2D N5D' 1.648(5) .
C2D H2D 0.9999(11) .
N3D H3DA 0.8800 .
N3D H3DB 0.8800 .
N4D H4DA 0.8800 .
N4D H4DB 0.8800 .
N5D O7D 1.137(7) .
N5D O6D 1.204(4) .
N5D' O6D' 1.190(7) .
N5D' O7D' 1.259(8) .
O6D' O6D' 1.797(10) 2_656
N8D O9D 1.198(5) .
N8D O10D 1.201(7) .
N8D' O10' 1.203(5) .
N8D' O9D' 1.214(4) .
C1E N3E 1.299(2) .
C1E N4E 1.3049(19) .
C1E C2E 1.518(2) .
C2E N5E 1.509(2) .
C2E N8E 1.517(2) .
C2E H2E 1.0000 .
N3E H3EA 0.8800 .
N3E H3EB 0.8800 .
N4E H4EA 0.8800 .
N4E H4EB 0.8800 .
N5E O7E 1.211(2) .
N5E O6E 1.218(2) .
N8E O9E 1.2156(18) .
N8E O10E 1.218(2) .
C1F N4F 1.298(2) .
C1F N3F 1.3060(19) .
C1F C2F 1.5159(19) .
C2F N8F 1.506(2) .
C2F N5F 1.5259(19) .
C2F H2F 1.0000 .
N3F H3FA 0.8800 .
N3F H3FB 0.8800 .
N4F H4FA 0.8800 .
N4F H4FB 0.8800 .
N5F O6F 1.2120(19) .
N5F O7F 1.216(2) .
N8F O10F 1.215(2) .
N8F O9F 1.2163(19) .
Cl1A O4A 1.4329(14) .
Cl1A O2A 1.4341(15) .
Cl1A O1A 1.4344(14) .
Cl1A O3A 1.4363(13) .
Cl1B O3B 1.4283(13) .
Cl1B O2B 1.4368(14) .
Cl1B O1B 1.4434(14) .
Cl1B O4B 1.4459(15) .
Cl1C O4C 1.4305(14) .
Cl1C O2C 1.4341(14) .
Cl1C O3C 1.4392(13) .
Cl1C O1C 1.4414(14) .
Cl1D O2D 1.4232(13) .
Cl1D O4D 1.4386(13) .
Cl1D O3D 1.4403(12) .
Cl1D O1D 1.4493(14) .
Cl1E O3E 1.4299(13) .
Cl1E O1E 1.4341(14) .
Cl1E O4E 1.4441(12) .
Cl1E O2E 1.4476(12) .
Cl1F O2F 1.4264(14) .
Cl1F O3F 1.4292(16) .
Cl1F O4F 1.4328(15) .
Cl1F O1F 1.4403(13) .

loop_
_geom_hbond_atom_site_label_D
_geom_hbond_atom_site_label_H
_geom_hbond_atom_site_label_A
_geom_hbond_distance_DH
_geom_hbond_distance_HA
_geom_hbond_distance_DA
_geom_hbond_angle_DHA
_geom_hbond_site_symmetry_A
N3A H3AA O1D 0.88 2.22 2.933(2) 138.5 1_655
N3A H3AB O4C 0.88 2.03 2.879(2) 161.1 .
N4A H4AA O4E 0.88 2.12 2.8797(17) 144.7 1_655
N4A H4AB O4D 0.88 2.05 2.8940(19) 160.1 2_655
N3B H3BA O3A 0.88 2.01 2.8902(18) 174.3 2_666
N3B H3BB O3E 0.88 2.34 3.0467(19) 137.9 .
N4B H4BA O1A 0.88 2.12 2.9905(19) 171.0 2_666
N4B H4BB O2B 0.88 2.21 2.998(2) 149.5 2_666
N3C H3CA O1F 0.88 2.30 3.140(2) 160.4 2_665
N3C H3CB O3C 0.88 2.06 2.8972(17) 159.8 1_565
N4C H4CA O3F 0.88 2.01 2.859(2) 162.7 2_665
N4C H4CB O2E 0.88 2.03 2.9010(19) 168.1 .
N3D H3DA O1C 0.88 2.16 3.029(2) 167.4 2_656
N3D H3DB O4A 0.88 2.16 2.953(2) 149.9 .
N4D H4DA O2C 0.88 2.13 2.974(2) 160.8 2_656
N4D H4DB O3B 0.88 2.09 2.9029(18) 152.4 1_445
N3E H3EA O1B 0.88 2.18 3.012(2) 157.8 .
N3E H3EB O4F 0.88 2.11 2.950(2) 158.9 .
N4E H4EA O4B 0.88 2.10 2.906(2) 152.8 .
N4E H4EB O2D 0.88 2.20 2.9351(19) 141.3 1_665
N3F H3FA O1D 0.88 1.97 2.8458(18) 175.5 .
N3F H3FB O2F 0.88 2.25 2.954(2) 136.7 .
N4F H4FA O3D 0.88 2.15 3.0006(17) 161.1 .
N4F H4FB O2A 0.88 2.13 2.904(2) 146.2 .

loop_
_geom_torsion_atom_site_label_1
_geom_torsion_atom_site_label_2
_geom_torsion_atom_site_label_3
_geom_torsion_atom_site_label_4
_geom_torsion
_geom_torsion_site_symmetry_4
N4A C1A C2A N5A -115.26(16) .
N3A C1A C2A N5A 66.08(19) .
N4A C1A C2A N8A 124.66(15) .
N3A C1A C2A N8A -54.00(19) .
C1A C2A N5A O7A -177.15(15) .
N8A C2A N5A O7A -56.65(18) .
C1A C2A N5A O6A 4.8(2) .
N8A C2A N5A O6A 125.30(15) .
C1A C2A N8A O9A -81.6(2) .
N5A C2A N8A O9A 156.6(2) .
C1A C2A N8A O10A 96.22(19) .
N5A C2A N8A O10A -25.6(2) .
N3B C1B C2B N8B 111.74(17) .
N4B C1B C2B N8B -67.9(2) .
N3B C1B C2B N5B -128.04(15) .
N4B C1B C2B N5B 52.3(2) .
N8B C2B N5B O7B -5.0(2) .
C1B C2B N5B O7B -128.47(15) .
N8B C2B N5B O6B 177.37(14) .
C1B C2B N5B O6B 53.91(19) .
N5B C2B N8B O9B 93.8(2) .
C1B C2B N8B O9B -143.34(18) .
N5B C2B N8B O10B -81.6(2) .
C1B C2B N8B O10B 41.3(3) .
N3C C1C C2C N5C -115.37(16) .
N4C C1C C2C N5C 65.54(19) .
N3C C1C C2C N8C 125.11(15) .
N4C C1C C2C N8C -54.0(2) .
C1C C2C N5C O6C 151.60(15) .
N8C C2C N5C O6C -87.62(17) .
C1C C2C N5C O7C -31.1(2) .
N8C C2C N5C O7C 89.69(18) .
N5C C2C N8C O10C 12.55(19) .
C1C C2C N8C O10C 135.95(16) .
N5C C2C N8C O9C -167.96(16) .
C1C C2C N8C O9C -44.6(2) .
N4D C1D C2D N8D 40.0(3) .
N3D C1D C2D N8D -140.3(3) .
N4D C1D C2D N5D -56.0(3) .
N3D C1D C2D N5D 123.7(2) .
N4D C1D C2D N8D' 60.7(2) .
N3D C1D C2D N8D' -119.5(2) .
N4D C1D C2D N5D' -79.2(2) .
N3D C1D C2D N5D' 100.5(2) .
N8D C2D N5D O7D 113.2(5) .
C1D C2D N5D O7D -131.8(5) .
N8D' C2D N5D O7D 108.8(5) .
N5D' C2D N5D O7D -71.4(7) .
N8D C2D N5D O6D -68.7(4) .
C1D C2D N5D O6D 46.4(4) .
N8D' C2D N5D O6D -73.0(4) .
N5D' C2D N5D O6D 106.7(6) .
N8D C2D N5D' O6D' -128.3(5) .
N5D C2D N5D' O6D' -133.2(7) .
C1D C2D N5D' O6D' -5.4(5) .
N8D' C2D N5D' O6D' -132.9(4) .
N8D C2D N5D' O7D' 63.9(5) .
N5D C2D N5D' O7D' 59.0(5) .
C1D C2D N5D' O7D' -173.2(4) .
N8D' C2D N5D' O7D' 59.3(5) .
O7D' N5D' O6D' O6D' 112.5(8) 2_656
C2D N5D' O6D' O6D' -51.7(8) 2_656
N5D C2D N8D O9D 15.1(5) .
C1D C2D N8D O9D -102.4(5) .
N8D' C2D N8D O9D -177.2(11) .
N5D' C2D N8D O9D 13.0(5) .
N5D C2D N8D O10D -166.5(5) .
C1D C2D N8D O10D 76.0(5) .
N8D' C2D N8D O10D 1.2(6) .
N5D' C2D N8D O10D -168.6(4) .
N8D C2D N8D' O10' 150.0(9) .
N5D C2D N8D' O10' 162.5(3) .
C1D C2D N8D' O10' 37.0(4) .
N5D' C2D N8D' O10' 162.4(3) .
N8D C2D N8D' O9D' -28.8(6) .
N5D C2D N8D' O9D' -16.2(4) .
C1D C2D N8D' O9D' -141.8(3) .
N5D' C2D N8D' O9D' -16.4(5) .
N3E C1E C2E N5E -144.02(15) .
N4E C1E C2E N5E 37.5(2) .
N3E C1E C2E N8E 97.66(16) .
N4E C1E C2E N8E -80.77(18) .
N8E C2E N5E O7E -140.80(14) .
C1E C2E N5E O7E 98.47(17) .
N8E C2E N5E O6E 39.57(17) .
C1E C2E N5E O6E -81.16(17) .
N5E C2E N8E O9E 52.01(17) .
C1E C2E N8E O9E 174.06(14) .
N5E C2E N8E O10E -130.07(15) .
C1E C2E N8E O10E -8.03(19) .
N4F C1F C2F N8F 47.91(19) .
N3F C1F C2F N8F -132.88(14) .
N4F C1F C2F N5F -72.60(18) .
N3F C1F C2F N5F 106.60(16) .
N8F C2F N5F O6F 23.76(19) .
C1F C2F N5F O6F 148.29(15) .
N8F C2F N5F O7F -160.45(15) .
C1F C2F N5F O7F -35.9(2) .
C1F C2F N8F O10F -53.38(18) .
N5F C2F N8F O10F 69.59(17) .
C1F C2F N8F O9F 128.44(14) .
N5F C2F N8F O9F -108.59(15) .
